data_7024770
loop_
_publ_author_name
'Chen, Pingping'
'Chen, Yanhui'
'Zhou, Yuhan'
'Peng, Ying'
'Qu, Jingping'
'Hidai, Masanobu'

_publ_section_title
;
 Heterometallic cubane-type clusters [M'Mo3S4] (M' = Au, Ag and Cu):
 synthesis, structures and electrochemical properties.
;
_journal_issue 24
_journal_name_full 'Dalton transactions (Cambridge, England : 2003)'
_journal_page_first 5658
_journal_page_last 5663
_journal_paper_doi 10.1039/b921176d
_journal_volume 39
_journal_year 2010
_chemical_formula_moiety 'C60 H84 Au B F10 Mo3 O3 P2 S4'
_chemical_formula_sum 'C60 H84 Au B F10 Mo3 O3 P2 S4'
_chemical_formula_weight 1729.05
_chemical_name_systematic
;
?
;
_space_group_IT_number 198
_symmetry_cell_setting cubic
_symmetry_space_group_name_Hall 'P 2ac 2ab 3'
_symmetry_space_group_name_H-M 'P 21 3'
_atom_sites_solution_hydrogens geom
_atom_sites_solution_primary direct
_atom_sites_solution_secondary difmap
_audit_creation_method SHELXL-97
_cell_angle_alpha 90.00
_cell_angle_beta 90.00
_cell_angle_gamma 90.00
_cell_formula_units_Z 4
_cell_length_a 18.8231(12)
_cell_length_b 18.8231(12)
_cell_length_c 18.8231(12)
_cell_measurement_reflns_used 2771
_cell_measurement_temperature 293(2)
_cell_measurement_theta_max 26.00
_cell_measurement_theta_min 3.59
_cell_volume 6669.2(7)
_computing_cell_refinement 'Bruker SMART'
_computing_data_collection 'Bruker SMART'
_computing_data_reduction 'Bruker SAINT'
_computing_molecular_graphics 'Bruker SHELXTL'
_computing_publication_material 'Bruker SHELXTL'
_computing_structure_refinement 'SHELXL-97 (Sheldrick, 1997)'
_computing_structure_solution 'SHELXS-97 (Sheldrick, 1990)'
_diffrn_ambient_temperature 293(2)
_diffrn_measured_fraction_theta_full 0.967
_diffrn_measured_fraction_theta_max 0.967
_diffrn_measurement_device_type 'CCD area detector'
_diffrn_measurement_method 'phi and omega scans'
_diffrn_radiation_monochromator graphite
_diffrn_radiation_source 'fine-focus sealed tube'
_diffrn_radiation_type MoK\a
_diffrn_radiation_wavelength 0.71073
_diffrn_reflns_av_R_equivalents 0.0255
_diffrn_reflns_av_sigmaI/netI 0.0482
_diffrn_reflns_limit_h_max 11
_diffrn_reflns_limit_h_min -18
_diffrn_reflns_limit_k_max -1
_diffrn_reflns_limit_k_min -23
_diffrn_reflns_limit_l_max 20
_diffrn_reflns_limit_l_min -12
_diffrn_reflns_number 7173
_diffrn_reflns_theta_full 26.00
_diffrn_reflns_theta_max 26.00
_diffrn_reflns_theta_min 3.59
_exptl_absorpt_coefficient_mu 2.987
_exptl_absorpt_correction_T_max 0.6154
_exptl_absorpt_correction_T_min 0.5222
_exptl_absorpt_correction_type empirical
_exptl_absorpt_process_details SADABS
_exptl_crystal_colour GREEN
_exptl_crystal_density_diffrn 1.722
_exptl_crystal_density_method 'not measured'
_exptl_crystal_description BLOCK
_exptl_crystal_F_000 3448
_exptl_crystal_size_max 0.25
_exptl_crystal_size_mid 0.18
_exptl_crystal_size_min 0.18
_refine_diff_density_max 1.757
_refine_diff_density_min -1.465
_refine_diff_density_rms 0.090
_refine_ls_abs_structure_details 'Flack H D (1983), Acta Cryst. A39, 876-881'
_refine_ls_abs_structure_Flack 0.000(9)
_refine_ls_extinction_method none
_refine_ls_goodness_of_fit_ref 1.072
_refine_ls_hydrogen_treatment constr
_refine_ls_matrix_type full
_refine_ls_number_parameters 249
_refine_ls_number_reflns 3791
_refine_ls_number_restraints 23
_refine_ls_restrained_S_all 1.083
_refine_ls_R_factor_all 0.0618
_refine_ls_R_factor_gt 0.0472
_refine_ls_shift/su_max 0.000
_refine_ls_shift/su_mean 0.000
_refine_ls_structure_factor_coef Fsqd
_refine_ls_weighting_details 'calc w=1/[\s^2^(Fo^2^)+(0.0666P)^2^+0.0000P] where P=(Fo^2^+2Fc^2^)/3'
_refine_ls_weighting_scheme calc
_refine_ls_wR_factor_gt 0.1150
_refine_ls_wR_factor_ref 0.1198
_reflns_number_gt 3003
_reflns_number_total 3791
_reflns_threshold_expression >2sigma(I)
_cod_data_source_file b921176d.txt
_cod_data_source_block 2a
_cod_depositor_comments
;
The following automatic conversions were performed:

'_symmetry_cell_setting' value 'Cubic' changed to 'cubic' according
to /home/saulius/struct/CIF-dictionaries/cif_core.dic dictionary
named 'cif_core.dic' version 2.4.2 from 2011-04-26.

Automatic conversion script
Id: cif_fix_values 1891 2012-01-12 08:04:46Z andrius 
;
_cod_original_sg_symbol_H-M 'P2(1)3 '
_cod_database_code 7024770

loop_
_symmetry_equiv_pos_as_xyz
'x, y, z'
'-x+1/2, -y, z+1/2'
'-x, y+1/2, -z+1/2'
'x+1/2, -y+1/2, -z'
'z, x, y'
'z+1/2, -x+1/2, -y'
'-z+1/2, -x, y+1/2'
'-z, x+1/2, -y+1/2'
'y, z, x'
'-y, z+1/2, -x+1/2'
'y+1/2, -z+1/2, -x'
'-y+1/2, -z, x+1/2'

loop_
_atom_site_label
_atom_site_type_symbol
_atom_site_fract_x
_atom_site_fract_y
_atom_site_fract_z
_atom_site_U_iso_or_equiv
_atom_site_adp_type
_atom_site_occupancy
_atom_site_symmetry_multiplicity
_atom_site_calc_flag
_atom_site_refinement_flags
_atom_site_disorder_assembly
_atom_site_disorder_group
Au1 Au 0.20404(2) 0.79596(2) 0.29596(2) 0.0908(3) Uani 1 3 d S . .
Mo1 Mo 0.35767(3) 0.74018(4) 0.25524(3) 0.03965(18) Uani 1 1 d . . .
S1 S 0.33804(10) 0.66196(10) 0.16196(10) 0.0464(8) Uani 1 3 d S . .
S2 S 0.30348(11) 0.84384(10) 0.21646(11) 0.0442(5) Uani 1 1 d . . .
P1 P 0.13436(12) 0.86564(12) 0.36564(12) 0.0509(9) Uani 1 3 d S . .
C1 C 0.4603(4) 0.8123(5) 0.2674(6) 0.061(2) Uani 1 1 d . . .
C2 C 0.4780(4) 0.7555(6) 0.2249(5) 0.065(3) Uani 1 1 d . . .
C3 C 0.4720(4) 0.6916(5) 0.2687(5) 0.059(2) Uani 1 1 d . . .
C4 C 0.4510(4) 0.7118(5) 0.3365(5) 0.060(2) Uani 1 1 d . . .
C5 C 0.4416(4) 0.7867(6) 0.3353(5) 0.059(2) Uani 1 1 d . . .
C6 C 0.4688(6) 0.8880(6) 0.2467(8) 0.092(4) Uani 1 1 d . . .
H6A H 0.5163 0.9032 0.2573 0.138 Uiso 1 1 calc R . .
H6B H 0.4356 0.9166 0.2726 0.138 Uiso 1 1 calc R . .
H6C H 0.4602 0.8930 0.1967 0.138 Uiso 1 1 calc R . .
C7 C 0.5074(6) 0.7551(9) 0.1500(6) 0.117(5) Uani 1 1 d . . .
H10A H 0.5580 0.7608 0.1516 0.176 Uiso 1 1 calc R . .
H10B H 0.4867 0.7935 0.1235 0.176 Uiso 1 1 calc R . .
H10C H 0.4959 0.7108 0.1275 0.176 Uiso 1 1 calc R . .
C8 C 0.4960(5) 0.6184(6) 0.2456(8) 0.092(4) Uani 1 1 d . . .
H8A H 0.5455 0.6126 0.2561 0.137 Uiso 1 1 calc R . .
H8B H 0.4885 0.6131 0.1954 0.137 Uiso 1 1 calc R . .
H8C H 0.4690 0.5830 0.2706 0.137 Uiso 1 1 calc R . .
C9 C 0.4455(6) 0.6646(7) 0.3995(6) 0.090(4) Uani 1 1 d . . .
H9A H 0.4906 0.6628 0.4233 0.135 Uiso 1 1 calc R . .
H9B H 0.4323 0.6177 0.3844 0.135 Uiso 1 1 calc R . .
H9C H 0.4102 0.6828 0.4314 0.135 Uiso 1 1 calc R . .
C10 C 0.4236(6) 0.8299(8) 0.3999(7) 0.098(4) Uani 1 1 d . . .
H7A H 0.4666 0.8440 0.4234 0.147 Uiso 1 1 calc R . .
H7B H 0.3952 0.8019 0.4316 0.147 Uiso 1 1 calc R . .
H7C H 0.3975 0.8714 0.3858 0.147 Uiso 1 1 calc R . .
C11 C 0.0479(4) 0.8268(5) 0.3844(5) 0.047(2) Uani 1 1 d . . .
C12 C -0.0120(5) 0.8663(6) 0.3947(6) 0.070(3) Uani 1 1 d . . .
H12A H -0.0090 0.9156 0.3925 0.084 Uiso 1 1 calc R . .
C13 C -0.0761(6) 0.8355(7) 0.4081(6) 0.083(3) Uani 1 1 d . . .
H14A H -0.1165 0.8632 0.4147 0.099 Uiso 1 1 calc R . .
C14 C -0.0798(6) 0.7625(8) 0.4115(5) 0.082(3) Uani 1 1 d . . .
H13A H -0.1233 0.7407 0.4199 0.099 Uiso 1 1 calc R . .
C15 C -0.0207(7) 0.7218(6) 0.4026(6) 0.083(3) Uani 1 1 d . . .
H15A H -0.0235 0.6726 0.4062 0.100 Uiso 1 1 calc R . .
C16 C 0.0414(5) 0.7532(6) 0.3887(5) 0.068(3) Uani 1 1 d . . .
H16A H 0.0814 0.7251 0.3818 0.082 Uiso 1 1 calc R . .
B1 B 0.4587(4) 0.4587(4) 0.4587(4) 0.016(2) Uani 1 3 d SD . .
F1 F 0.4086(8) 0.4981(7) 0.4897(6) 0.203(6) Uani 1 1 d . . .
F2 F 0.4184(7) 0.4184(7) 0.4184(7) 0.259(14) Uani 1 3 d SD . .
P2 P 0.48321(18) 0.51679(18) 0.01679(18) 0.0776(14) Uani 1 3 d S . .
F3 F 0.4086(6) 0.5345(8) -0.0069(8) 0.195(5) Uani 1 1 d . . .
F4 F 0.5547(7) 0.4955(10) 0.0326(12) 0.294(10) Uani 1 1 d . . .
C17 C 0.6879(12) 0.5395(9) 0.2173(12) 0.056(7) Uiso 0.45(3) 1 d PD A 1
H17A H 0.7331 0.5176 0.2286 0.068 Uiso 0.45(3) 1 calc PR A 1
H17B H 0.6500 0.5110 0.2374 0.068 Uiso 0.45(3) 1 calc PR A 1
C17' C 0.7010(17) 0.5803(15) 0.1175(11) 0.113(9) Uiso 0.55(3) 1 d PD A 2
H17C H 0.7413 0.5639 0.0900 0.136 Uiso 0.55(3) 1 calc PR A 2
H17D H 0.6597 0.5801 0.0866 0.136 Uiso 0.55(3) 1 calc PR A 2
C18 C 0.679(3) 0.5472(15) 0.1391(13) 0.158(16) Uiso 0.45(3) 1 d PDU A 1
H18A H 0.7160 0.5211 0.1146 0.189 Uiso 0.45(3) 1 calc PR A 1
H18B H 0.6333 0.5280 0.1247 0.189 Uiso 0.45(3) 1 calc PR A 1
C18' C 0.689(2) 0.5303(10) 0.1780(19) 0.131(10) Uiso 0.55(3) 1 d PDU A 2
H18C H 0.6416 0.5092 0.1749 0.157 Uiso 0.55(3) 1 calc PR A 2
H18D H 0.7236 0.4926 0.1780 0.157 Uiso 0.55(3) 1 calc PR A 2
C19 C 0.683(2) 0.6228(18) 0.1204(11) 0.112(11) Uiso 0.45(3) 1 d PD A 1
H19A H 0.7226 0.6309 0.0886 0.134 Uiso 0.45(3) 1 calc PR A 1
H19B H 0.6397 0.6372 0.0963 0.134 Uiso 0.45(3) 1 calc PR A 1
C19' C 0.695(2) 0.5737(18) 0.2418(12) 0.137(11) Uiso 0.55(3) 1 d PD A 2
H19C H 0.7304 0.5539 0.2735 0.164 Uiso 0.55(3) 1 calc PR A 2
H19D H 0.6499 0.5757 0.2667 0.164 Uiso 0.55(3) 1 calc PR A 2
C20 C 0.692(2) 0.6644(12) 0.1853(18) 0.126(12) Uiso 0.45(3) 1 d PDU A 1
H20A H 0.6561 0.7012 0.1884 0.151 Uiso 0.45(3) 1 calc PR A 1
H20B H 0.7385 0.6867 0.1860 0.151 Uiso 0.45(3) 1 calc PR A 1
C20' C 0.7164(16) 0.6455(13) 0.2178(12) 0.112(9) Uiso 0.55(3) 1 d PDU A 2
H20C H 0.6848 0.6804 0.2388 0.134 Uiso 0.55(3) 1 calc PR A 2
H20D H 0.7641 0.6553 0.2344 0.134 Uiso 0.55(3) 1 calc PR A 2
O1 O 0.6849(13) 0.6138(13) 0.2450(10) 0.115(9) Uiso 0.45(3) 1 d PD A 1
O1' O 0.7143(13) 0.6525(10) 0.1415(12) 0.137(8) Uiso 0.55(3) 1 d PD A 2

loop_
_atom_site_aniso_label
_atom_site_aniso_U_11
_atom_site_aniso_U_22
_atom_site_aniso_U_33
_atom_site_aniso_U_23
_atom_site_aniso_U_13
_atom_site_aniso_U_12
Au1 0.0908(3) 0.0908(3) 0.0908(3) -0.0261(2) 0.0261(2) 0.0261(2)
Mo1 0.0347(3) 0.0448(4) 0.0394(4) -0.0019(3) -0.0017(3) -0.0011(3)
S1 0.0464(8) 0.0464(8) 0.0464(8) -0.0093(8) 0.0093(8) 0.0093(8)
S2 0.0495(12) 0.0378(10) 0.0454(11) 0.0026(8) 0.0015(9) -0.0041(9)
P1 0.0509(9) 0.0509(9) 0.0509(9) -0.0038(10) 0.0038(10) 0.0038(10)
C1 0.033(4) 0.064(6) 0.085(7) -0.005(5) -0.008(5) -0.013(4)
C2 0.030(4) 0.100(8) 0.064(6) -0.014(6) 0.000(4) -0.006(5)
C3 0.029(4) 0.073(6) 0.074(7) -0.010(5) -0.007(4) 0.006(4)
C4 0.037(4) 0.074(6) 0.069(6) 0.003(5) -0.021(4) 0.014(4)
C5 0.037(5) 0.084(7) 0.054(6) -0.014(5) -0.006(4) -0.005(5)
C6 0.055(6) 0.075(7) 0.145(12) 0.005(8) 0.003(7) -0.025(5)
C7 0.054(6) 0.218(17) 0.080(8) -0.021(10) 0.026(6) -0.019(8)
C8 0.049(5) 0.095(8) 0.131(11) -0.040(8) -0.008(6) 0.022(5)
C9 0.077(7) 0.123(10) 0.071(7) 0.044(7) -0.026(6) 0.020(7)
C10 0.062(7) 0.128(11) 0.103(10) -0.037(8) -0.016(6) 0.001(7)
C11 0.041(5) 0.052(5) 0.049(5) -0.003(4) -0.003(4) -0.004(4)
C12 0.065(7) 0.061(6) 0.084(7) 0.025(6) 0.005(5) -0.008(5)
C13 0.062(7) 0.100(10) 0.087(8) 0.023(7) 0.011(6) 0.008(6)
C14 0.071(7) 0.113(10) 0.062(6) 0.015(7) 0.000(5) -0.040(7)
C15 0.093(9) 0.067(7) 0.091(8) 0.005(6) 0.001(7) -0.007(7)
C16 0.068(6) 0.063(6) 0.073(6) 0.001(5) 0.007(5) -0.004(5)
B1 0.016(2) 0.016(2) 0.016(2) 0.000(3) 0.000(3) 0.000(3)
F1 0.270(15) 0.194(11) 0.144(8) 0.033(8) 0.068(9) 0.103(11)
F2 0.259(14) 0.259(14) 0.259(14) 0.029(17) 0.029(17) 0.029(17)
P2 0.0776(14) 0.0776(14) 0.0776(14) 0.0031(16) -0.0031(16) -0.0031(16)
F3 0.134(9) 0.236(14) 0.216(13) -0.036(11) -0.043(8) 0.058(9)
F4 0.136(10) 0.253(18) 0.49(3) 0.189(19) 0.021(14) 0.006(11)

loop_
_atom_type_symbol
_atom_type_description
_atom_type_scat_dispersion_real
_atom_type_scat_dispersion_imag
_atom_type_scat_source
C C 0.0033 0.0016 'International Tables Vol C Tables 4.2.6.8 and 6.1.1.4'
H H 0.0000 0.0000 'International Tables Vol C Tables 4.2.6.8 and 6.1.1.4'
P P 0.1023 0.0942 'International Tables Vol C Tables 4.2.6.8 and 6.1.1.4'
S S 0.1246 0.1234 'International Tables Vol C Tables 4.2.6.8 and 6.1.1.4'
Mo Mo -1.6832 0.6857 'International Tables Vol C Tables 4.2.6.8 and 6.1.1.4'
Au Au -2.0133 8.8022 'International Tables Vol C Tables 4.2.6.8 and 6.1.1.4'
F F 0.0171 0.0103 'International Tables Vol C Tables 4.2.6.8 and 6.1.1.4'
O O 0.0106 0.0060 'International Tables Vol C Tables 4.2.6.8 and 6.1.1.4'
B B 0.0013 0.0007 'International Tables Vol C Tables 4.2.6.8 and 6.1.1.4'

loop_
_geom_angle_atom_site_label_1
_geom_angle_atom_site_label_2
_geom_angle_atom_site_label_3
_geom_angle
_geom_angle_site_symmetry_1
_geom_angle_site_symmetry_3
P1 Au1 S2 123.80(5) . 10_655
P1 Au1 S2 123.80(5) . .
S2 Au1 S2 92.05(6) 10_655 .
P1 Au1 S2 123.80(5) . 7_564
S2 Au1 S2 92.05(6) 10_655 7_564
S2 Au1 S2 92.05(6) . 7_564
P1 Au1 Mo1 149.022(13) . 10_655
S2 Au1 Mo1 46.24(5) 10_655 10_655
S2 Au1 Mo1 46.36(5) . 10_655
S2 Au1 Mo1 87.17(5) 7_564 10_655
P1 Au1 Mo1 149.022(13) . 7_564
S2 Au1 Mo1 46.36(5) 10_655 7_564
S2 Au1 Mo1 87.17(5) . 7_564
S2 Au1 Mo1 46.24(5) 7_564 7_564
Mo1 Au1 Mo1 52.94(2) 10_655 7_564
P1 Au1 Mo1 149.022(13) . .
S2 Au1 Mo1 87.17(5) 10_655 .
S2 Au1 Mo1 46.24(5) . .
S2 Au1 Mo1 46.36(5) 7_564 .
Mo1 Au1 Mo1 52.94(2) 10_655 .
Mo1 Au1 Mo1 52.94(2) 7_564 .
S2 Mo1 S1 103.04(6) . .
S2 Mo1 S2 105.03(10) . 7_564
S1 Mo1 S2 102.88(7) . 7_564
S2 Mo1 C3 139.8(3) . .
S1 Mo1 C3 88.9(2) . .
S2 Mo1 C3 109.6(3) 7_564 .
S2 Mo1 C5 100.6(3) . .
S1 Mo1 C5 145.9(2) . .
S2 Mo1 C5 94.3(2) 7_564 .
C3 Mo1 C5 57.4(3) . .
S2 Mo1 C2 104.1(3) . .
S1 Mo1 C2 92.7(2) . .
S2 Mo1 C2 142.6(3) 7_564 .
C3 Mo1 C2 36.2(3) . .
C5 Mo1 C2 57.5(3) . .
S2 Mo1 C1 84.7(2) . .
S1 Mo1 C1 124.4(3) . .
S2 Mo1 C1 128.5(3) 7_564 .
C3 Mo1 C1 57.8(3) . .
C5 Mo1 C1 34.8(3) . .
C2 Mo1 C1 33.8(3) . .
S2 Mo1 C4 135.4(3) . .
S1 Mo1 C4 117.4(2) . .
S2 Mo1 C4 84.4(3) 7_564 .
C3 Mo1 C4 34.1(3) . .
C5 Mo1 C4 34.9(3) . .
C2 Mo1 C4 58.3(3) . .
C1 Mo1 C4 57.8(3) . .
S2 Mo1 Mo1 52.59(6) . 10_655
S1 Mo1 Mo1 52.49(4) . 10_655
S2 Mo1 Mo1 100.59(5) 7_564 10_655
C3 Mo1 Mo1 135.7(2) . 10_655
C5 Mo1 Mo1 151.9(3) . 10_655
C2 Mo1 Mo1 115.6(2) . 10_655
C1 Mo1 Mo1 123.1(3) . 10_655
C4 Mo1 Mo1 169.3(2) . 10_655
S2 Mo1 Mo1 100.72(5) . 7_564
S1 Mo1 Mo1 52.49(5) . 7_564
S2 Mo1 Mo1 52.43(5) 7_564 7_564
C3 Mo1 Mo1 116.4(2) . 7_564
C5 Mo1 Mo1 144.3(2) . 7_564
C2 Mo1 Mo1 141.2(3) . 7_564
C1 Mo1 Mo1 174.2(2) . 7_564
C4 Mo1 Mo1 118.1(2) . 7_564
Mo1 Mo1 Mo1 60.0 10_655 7_564
S2 Mo1 Au1 52.88(5) . .
S1 Mo1 Au1 104.35(6) . .
S2 Mo1 Au1 52.86(5) 7_564 .
C3 Mo1 Au1 159.6(3) . .
C5 Mo1 Au1 109.5(2) . .
C2 Mo1 Au1 153.6(3) . .
C1 Mo1 Au1 122.0(2) . .
C4 Mo1 Au1 126.1(2) . .
Mo1 Mo1 Au1 63.529(10) 10_655 .
Mo1 Mo1 Au1 63.529(10) 7_564 .
Mo1 S1 Mo1 75.02(9) . 10_655
Mo1 S1 Mo1 75.02(9) . 7_564
Mo1 S1 Mo1 75.02(9) 10_655 7_564
Mo1 S2 Mo1 74.98(6) . 10_655
Mo1 S2 Au1 80.88(6) . .
Mo1 S2 Au1 80.78(6) 10_655 .
C11 P1 C11 105.3(3) 10_655 .
C11 P1 C11 105.3(3) 10_655 7_564
C11 P1 C11 105.3(3) . 7_564
C11 P1 Au1 113.4(3) 10_655 .
C11 P1 Au1 113.4(3) . .
C11 P1 Au1 113.4(3) 7_564 .
C2 C1 C5 108.8(9) . .
C2 C1 C6 124.5(11) . .
C5 C1 C6 126.3(10) . .
C2 C1 Mo1 72.4(5) . .
C5 C1 Mo1 71.9(5) . .
C6 C1 Mo1 127.7(7) . .
C1 C2 C3 107.1(8) . .
C1 C2 C7 129.3(11) . .
C3 C2 C7 123.2(11) . .
C1 C2 Mo1 73.8(5) . .
C3 C2 Mo1 71.9(5) . .
C7 C2 Mo1 125.2(7) . .
C4 C3 C2 108.3(8) . .
C4 C3 C8 126.7(10) . .
C2 C3 C8 124.4(10) . .
C4 C3 Mo1 74.4(5) . .
C2 C3 Mo1 71.9(5) . .
C8 C3 Mo1 126.5(6) . .
C3 C4 C5 107.0(9) . .
C3 C4 C9 126.1(10) . .
C5 C4 C9 126.7(10) . .
C3 C4 Mo1 71.5(5) . .
C5 C4 Mo1 71.2(5) . .
C9 C4 Mo1 126.4(7) . .
C1 C5 C4 108.8(9) . .
C1 C5 C10 127.3(11) . .
C4 C5 C10 123.5(11) . .
C1 C5 Mo1 73.3(5) . .
C4 C5 Mo1 74.0(5) . .
C10 C5 Mo1 124.6(6) . .
C1 C6 H6A 109.5 . .
C1 C6 H6B 109.5 . .
H6A C6 H6B 109.5 . .
C1 C6 H6C 109.5 . .
H6A C6 H6C 109.5 . .
H6B C6 H6C 109.5 . .
C2 C7 H10A 109.5 . .
C2 C7 H10B 109.5 . .
H10A C7 H10B 109.5 . .
C2 C7 H10C 109.5 . .
H10A C7 H10C 109.5 . .
H10B C7 H10C 109.5 . .
C3 C8 H8A 109.5 . .
C3 C8 H8B 109.5 . .
H8A C8 H8B 109.5 . .
C3 C8 H8C 109.5 . .
H8A C8 H8C 109.5 . .
H8B C8 H8C 109.5 . .
C4 C9 H9A 109.5 . .
C4 C9 H9B 109.5 . .
H9A C9 H9B 109.5 . .
C4 C9 H9C 109.5 . .
H9A C9 H9C 109.5 . .
H9B C9 H9C 109.5 . .
C5 C10 H7A 109.5 . .
C5 C10 H7B 109.5 . .
H7A C10 H7B 109.5 . .
C5 C10 H7C 109.5 . .
H7A C10 H7C 109.5 . .
H7B C10 H7C 109.5 . .
C12 C11 C16 117.4(9) . .
C12 C11 P1 123.3(7) . .
C16 C11 P1 119.3(7) . .
C13 C12 C11 121.8(10) . .
C13 C12 H12A 119.1 . .
C11 C12 H12A 119.1 . .
C12 C13 C14 118.6(11) . .
C12 C13 H14A 120.7 . .
C14 C13 H14A 120.7 . .
C15 C14 C13 121.0(10) . .
C15 C14 H13A 119.5 . .
C13 C14 H13A 119.5 . .
C16 C15 C14 119.4(11) . .
C16 C15 H15A 120.3 . .
C14 C15 H15A 120.3 . .
C15 C16 C11 121.9(10) . .
C15 C16 H16A 119.0 . .
C11 C16 H16A 119.0 . .
F2 B1 F1 99.6(9) . 9
F2 B1 F1 99.6(9) . 5
F1 B1 F1 117.3(5) 9 5
F2 B1 F1 99.6(9) . .
F1 B1 F1 117.3(5) 9 .
F1 B1 F1 117.3(5) 5 .
F4 P2 F4 89.5(14) 10_655 7_564
F4 P2 F4 89.5(14) 10_655 .
F4 P2 F4 89.5(14) 7_564 .
F4 P2 F3 86.1(10) 10_655 7_564
F4 P2 F3 173.9(12) 7_564 7_564
F4 P2 F3 86.3(10) . 7_564
F4 P2 F3 86.3(10) 10_655 .
F4 P2 F3 86.1(10) 7_564 .
F4 P2 F3 173.9(12) . .
F3 P2 F3 97.7(7) 7_564 .
F4 P2 F3 173.9(12) 10_655 10_655
F4 P2 F3 86.3(10) 7_564 10_655
F4 P2 F3 86.1(10) . 10_655
F3 P2 F3 97.7(7) 7_564 10_655
F3 P2 F3 97.7(7) . 10_655
C18 C17 O1 104.4(11) . .
C18 C17 H17A 110.9 . .
O1 C17 H17A 110.9 . .
C18 C17 H17B 110.9 . .
O1 C17 H17B 110.9 . .
H17A C17 H17B 108.9 . .
O1' C17' C18' 112.3(11) . .
O1' C17' H17C 109.1 . .
C18' C17' H17C 109.1 . .
O1' C17' H17D 109.1 . .
C18' C17' H17D 109.1 . .
H17C C17' H17D 107.9 . .
C19 C18 C17 109.0(11) . .
C19 C18 H18A 109.9 . .
C17 C18 H18A 109.9 . .
C19 C18 H18B 109.9 . .
C17 C18 H18B 109.9 . .
H18A C18 H18B 108.3 . .
C19' C18' C17' 105.1(10) . .
C19' C18' H18C 110.7 . .
C17' C18' H18C 110.7 . .
C19' C18' H18D 110.7 . .
C17' C18' H18D 110.7 . .
H18C C18' H18D 108.8 . .
C20 C19 C18 109.0(11) . .
C20 C19 H19A 109.9 . .
C18 C19 H19A 109.9 . .
C20 C19 H19B 109.9 . .
C18 C19 H19B 109.9 . .
H19A C19 H19B 108.3 . .
C18' C19' C20' 106.5(11) . .
C18' C19' H19C 110.4 . .
C20' C19' H19C 110.4 . .
C18' C19' H19D 110.4 . .
C20' C19' H19D 110.4 . .
H19C C19' H19D 108.6 . .
C19 C20 O1 106.2(12) . .
C19 C20 H20A 110.5 . .
O1 C20 H20A 110.5 . .
C19 C20 H20B 110.5 . .
O1 C20 H20B 110.5 . .
H20A C20 H20B 108.7 . .
O1' C20' C19' 112.3(12) . .
O1' C20' H20C 109.1 . .
C19' C20' H20C 109.1 . .
O1' C20' H20D 109.1 . .
C19' C20' H20D 109.1 . .
H20C C20' H20D 107.9 . .
C20 O1 C17 109.6(11) . .
C20' O1' C17' 103.2(11) . .

loop_
_geom_bond_atom_site_label_1
_geom_bond_atom_site_label_2
_geom_bond_distance
_geom_bond_site_symmetry_2
Au1 P1 2.272(4) .
Au1 S2 2.560(2) 10_655
Au1 S2 2.560(2) .
Au1 S2 2.560(2) 7_564
Au1 Mo1 3.1706(9) 10_655
Au1 Mo1 3.1706(9) 7_564
Au1 Mo1 3.1706(9) .
Mo1 S2 2.319(2) .
Mo1 S1 2.321(2) .
Mo1 S2 2.325(2) 7_564
Mo1 C3 2.353(8) .
Mo1 C5 2.353(8) .
Mo1 C2 2.354(8) .
Mo1 C1 2.371(8) .
Mo1 C4 2.389(8) .
Mo1 Mo1 2.8265(10) 10_655
Mo1 Mo1 2.8265(10) 7_564
S1 Mo1 2.321(2) 10_655
S1 Mo1 2.321(2) 7_564
S2 Mo1 2.325(2) 10_655
P1 C11 1.818(9) 10_655
P1 C11 1.818(9) .
P1 C11 1.818(9) 7_564
C1 C2 1.375(13) .
C1 C5 1.411(13) .
C1 C6 1.486(14) .
C2 C3 1.462(14) .
C2 C7 1.514(14) .
C3 C4 1.391(13) .
C3 C8 1.514(14) .
C4 C5 1.421(14) .
C4 C9 1.485(13) .
C5 C10 1.500(15) .
C6 H6A 0.9600 .
C6 H6B 0.9600 .
C6 H6C 0.9600 .
C7 H10A 0.9600 .
C7 H10B 0.9600 .
C7 H10C 0.9600 .
C8 H8A 0.9600 .
C8 H8B 0.9600 .
C8 H8C 0.9600 .
C9 H9A 0.9600 .
C9 H9B 0.9600 .
C9 H9C 0.9600 .
C10 H7A 0.9600 .
C10 H7B 0.9600 .
C10 H7C 0.9600 .
C11 C12 1.365(13) .
C11 C16 1.393(13) .
C12 C13 1.361(15) .
C12 H12A 0.9300 .
C13 C14 1.377(17) .
C13 H14A 0.9300 .
C14 C15 1.360(16) .
C14 H13A 0.9300 .
C15 C16 1.335(15) .
C15 H15A 0.9300 .
C16 H16A 0.9300 .
B1 F2 1.314(18) .
B1 F1 1.334(11) 9
B1 F1 1.334(11) 5
B1 F1 1.334(11) .
P2 F4 1.435(14) 10_655
P2 F4 1.435(14) 7_564
P2 F4 1.435(14) .
P2 F3 1.511(11) 7_564
P2 F3 1.511(11) .
P2 F3 1.511(11) 10_655
C17 C18 1.489(17) .
C17 O1 1.493(17) .
C17 H17A 0.9700 .
C17 H17B 0.9700 .
C17' O1' 1.454(17) .
C17' C18' 1.496(17) .
C17' H17C 0.9700 .
C17' H17D 0.9700 .
C18 C19 1.468(17) .
C18 H18A 0.9700 .
C18 H18B 0.9700 .
C18' C19' 1.458(17) .
C18' H18C 0.9700 .
C18' H18D 0.9700 .
C19 C20 1.462(17) .
C19 H19A 0.9700 .
C19 H19B 0.9700 .
C19' C20' 1.481(17) .
C19' H19C 0.9700 .
C19' H19D 0.9700 .
C20 O1 1.479(18) .
C20 H20A 0.9700 .
C20 H20B 0.9700 .
C20' O1' 1.443(17) .
C20' H20C 0.9700 .
C20' H20D 0.9700 .
